data_7021800
loop_
_publ_author_name
'Wang, Guan-Yao'
'Yang, Le-Le'
'Li, Yue'
'Song, Han'
'Ruan, Wen-Juan'
'Chang, Ze'
'Bu, Xian-He'

_publ_section_title
;
 A luminescent 2D coordination polymer for selective sensing of
 nitrobenzene.
;
_journal_issue 36
_journal_name_full 'Dalton transactions (Cambridge, England : 2003)'
_journal_page_first 12865
_journal_page_last 12868
_journal_paper_doi 10.1039/c3dt51450a
_journal_volume 42
_journal_year 2013
_chemical_formula_moiety 'C17 H12 N2 O6 Zn, H2 O'
_chemical_formula_sum 'C17 H14 N2 O7 Zn'
_chemical_formula_weight 423.69
_chemical_name_systematic
; 
 ? 
;
_space_group_IT_number 2
_symmetry_cell_setting triclinic
_symmetry_space_group_name_Hall '-P 1'
_symmetry_space_group_name_H-M 'P -1'
_atom_sites_solution_hydrogens geom
_atom_sites_solution_primary direct
_atom_sites_solution_secondary difmap
_audit_creation_method SHELXL-97
_cell_angle_alpha 95.85(3)
_cell_angle_beta 91.86(3)
_cell_angle_gamma 111.73(3)
_cell_formula_units_Z 2
_cell_length_a 9.5010(19)
_cell_length_b 9.6299(19)
_cell_length_c 12.795(3)
_cell_measurement_temperature 293(2)
_cell_measurement_theta_max 27.48
_cell_measurement_theta_min 3.09
_cell_volume 1078.7(5)
_computing_cell_refinement PROCESS-AUTO
_computing_data_collection PROCESS-AUTO
_computing_data_reduction CrystalStructure
_computing_molecular_graphics 'Bruker SHELXTL'
_computing_publication_material 'Bruker SHELXTL'
_computing_structure_refinement 'SHELXL-97 (Sheldrick, 1997)'
_computing_structure_solution 'SHELXS-97 (Sheldrick, 1990)'
_diffrn_ambient_temperature 293(2)
_diffrn_measured_fraction_theta_full 0.984
_diffrn_measured_fraction_theta_max 0.984
_diffrn_measurement_device_type SCX-MINI
_diffrn_measurement_method '\w scans'
_diffrn_radiation_monochromator graphite
_diffrn_radiation_source 'fine-focus sealed tube'
_diffrn_radiation_type MoK\a
_diffrn_radiation_wavelength 0.71073
_diffrn_reflns_av_R_equivalents 0.0281
_diffrn_reflns_av_sigmaI/netI 0.0480
_diffrn_reflns_limit_h_max 12
_diffrn_reflns_limit_h_min -12
_diffrn_reflns_limit_k_max 12
_diffrn_reflns_limit_k_min -12
_diffrn_reflns_limit_l_max 12
_diffrn_reflns_limit_l_min -16
_diffrn_reflns_number 9043
_diffrn_reflns_theta_full 27.48
_diffrn_reflns_theta_max 27.48
_diffrn_reflns_theta_min 3.09
_diffrn_standards_decay_% none
_diffrn_standards_interval_count none
_diffrn_standards_number none
_exptl_absorpt_coefficient_mu 1.174
_exptl_absorpt_correction_T_max 0.791
_exptl_absorpt_correction_T_min 0.753
_exptl_absorpt_correction_type multi-scan
_exptl_absorpt_process_details Higashi,1995
_exptl_crystal_colour colorless
_exptl_crystal_density_diffrn 1.304
_exptl_crystal_density_method 'not measured'
_exptl_crystal_description block
_exptl_crystal_F_000 432.0
_exptl_crystal_size_max 0.25
_exptl_crystal_size_mid 0.23
_exptl_crystal_size_min 0.20
_platon_squeeze_details ' '
_refine_diff_density_max 0.371
_refine_diff_density_min -0.368
_refine_diff_density_rms 0.085
_refine_ls_extinction_method none
_refine_ls_goodness_of_fit_ref 1.101
_refine_ls_hydrogen_treatment mixed
_refine_ls_matrix_type full
_refine_ls_number_parameters 248
_refine_ls_number_reflns 4877
_refine_ls_number_restraints 0
_refine_ls_restrained_S_all 1.101
_refine_ls_R_factor_all 0.0631
_refine_ls_R_factor_gt 0.0470
_refine_ls_shift/su_max 0.001
_refine_ls_shift/su_mean 0.000
_refine_ls_structure_factor_coef Fsqd
_refine_ls_weighting_details 'calc w=1/[\s^2^(Fo^2^)+(0.0555P)^2^+0.6402P] where P=(Fo^2^+2Fc^2^)/3'
_refine_ls_weighting_scheme calc
_refine_ls_wR_factor_gt 0.1143
_refine_ls_wR_factor_ref 0.1235
_reflns_number_gt 3893
_reflns_number_total 4954
_reflns_threshold_expression >2sigma(I)
_cod_data_source_file c3dt51450a.txt
_cod_data_source_block 1
_cod_original_cell_volume 1078.7(4)
_cod_original_sg_symbol_H-M p-1
_cod_database_code 7021800

loop_
_symmetry_equiv_pos_as_xyz
'x, y, z'
'-x, -y, -z'

loop_
_atom_site_label
_atom_site_type_symbol
_atom_site_fract_x
_atom_site_fract_y
_atom_site_fract_z
_atom_site_U_iso_or_equiv
_atom_site_adp_type
_atom_site_occupancy
_atom_site_symmetry_multiplicity
_atom_site_calc_flag
_atom_site_refinement_flags
C11 C 1.3737(4) 0.5260(4) 0.5335(3) 0.0429(9) Uani 1 1 d .
H11 H 1.2891 0.5434 0.5565 0.052 Uiso 1 1 calc R
C12 C 1.4979(4) 0.4358(4) 0.3988(3) 0.0432(9) Uani 1 1 d .
H12 H 1.4963 0.3920 0.3304 0.052 Uiso 1 1 calc R
C10 C 1.3712(3) 0.4620(4) 0.4317(3) 0.0353(7) Uani 1 1 d .
C9 C 1.2332(3) 0.4098(4) 0.3554(3) 0.0356(7) Uani 1 1 d .
C7 C 1.0059(3) 0.4592(3) 0.3045(2) 0.0291(6) Uani 1 1 d .
C6 C 0.9042(3) 0.3116(3) 0.2750(2) 0.0283(6) Uani 1 1 d .
H6 H 0.9286 0.2311 0.2919 0.034 Uiso 1 1 calc R
C4 C 0.7662(3) 0.2854(3) 0.2203(2) 0.0251(6) Uani 1 1 d .
C5 C 0.6610(3) 0.1260(3) 0.1830(2) 0.0282(6) Uani 1 1 d .
C3 C 0.7280(3) 0.4058(3) 0.1976(2) 0.0232(6) Uani 1 1 d .
H3 H 0.6339 0.3880 0.1635 0.028 Uiso 1 1 calc R
C2 C 0.8304(3) 0.5528(3) 0.2259(2) 0.0262(6) Uani 1 1 d .
C1 C 0.7950(3) 0.6837(3) 0.1955(2) 0.0306(7) Uani 1 1 d .
C17 C 0.2834(3) 0.7783(3) 0.0760(3) 0.0387(8) Uani 1 1 d .
H17 H 0.3189 0.8830 0.0850 0.046 Uiso 1 1 calc R
C16 C 0.1354(3) 0.6995(3) 0.0367(3) 0.0356(7) Uani 1 1 d .
H16 H 0.0739 0.7509 0.0193 0.043 Uiso 1 1 calc R
C15 C 0.0788(3) 0.5447(3) 0.0232(2) 0.0251(6) Uani 1 1 d .
C14 C 0.1757(3) 0.4756(3) 0.0530(3) 0.0371(8) Uani 1 1 d .
H14 H 0.1413 0.3711 0.0468 0.044 Uiso 1 1 calc R
C13 C 0.3226(3) 0.5611(3) 0.0916(3) 0.0375(8) Uani 1 1 d .
H13 H 0.3855 0.5123 0.1114 0.045 Uiso 1 1 calc R
C8 C 0.9690(3) 0.5780(3) 0.2792(2) 0.0287(6) Uani 1 1 d .
H8 H 1.0378 0.6761 0.2980 0.034 Uiso 1 1 calc R
N2 N 0.3787(3) 0.7124(3) 0.1019(2) 0.0335(6) Uani 1 1 d .
N1 N 1.1447(3) 0.4905(3) 0.3639(2) 0.0382(7) Uani 1 1 d .
H1 H 1.1752 0.5690 0.4100 0.046 Uiso 1 1 calc R
O6 O 0.6565(3) 0.8244(3) -0.0218(2) 0.0498(6) Uani 1 1 d .
H6A H 0.7499 0.8776 -0.0255 0.075 Uiso 1 1 d R
H6B H 0.6020 0.8617 -0.0542 0.075 Uiso 1 1 d R
O1 O 0.6545(2) 0.6604(2) 0.17973(19) 0.0405(6) Uani 1 1 d .
O2 O 0.8992(3) 0.8040(3) 0.1851(3) 0.0567(7) Uani 1 1 d .
O3 O 0.5377(3) 0.1006(2) 0.1354(2) 0.0526(7) Uani 1 1 d .
O4 O 0.7077(2) 0.0234(2) 0.2027(2) 0.0425(6) Uani 1 1 d .
O5 O 1.2052(3) 0.2986(3) 0.2912(2) 0.0601(8) Uani 1 1 d .
Zn1 Zn 0.60884(4) 0.82344(4) 0.12935(3) 0.03230(14) Uani 1 1 d .
O7W O 0.9218(3) 0.9091(3) 0.8887(2) 0.0607(8) Uani 1 1 d G
H7WA H 0.9810 0.9959 0.8766 0.091 Uiso 1 1 d G
H7WB H 0.8931 0.8508 0.8311 0.091 Uiso 1 1 d G

loop_
_atom_site_aniso_label
_atom_site_aniso_U_11
_atom_site_aniso_U_22
_atom_site_aniso_U_33
_atom_site_aniso_U_23
_atom_site_aniso_U_13
_atom_site_aniso_U_12
C11 0.0255(15) 0.063(2) 0.042(2) -0.0061(17) -0.0068(13) 0.0232(15)
C12 0.0308(16) 0.064(2) 0.0352(19) -0.0116(16) -0.0084(13) 0.0232(16)
C10 0.0245(14) 0.0466(19) 0.0336(18) -0.0034(14) -0.0112(12) 0.0152(13)
C9 0.0262(14) 0.0442(19) 0.0355(18) -0.0043(14) -0.0111(12) 0.0157(13)
C7 0.0223(13) 0.0276(15) 0.0356(18) -0.0011(12) -0.0078(12) 0.0094(11)
C6 0.0259(14) 0.0224(15) 0.0380(18) 0.0014(12) -0.0065(12) 0.0119(11)
C4 0.0223(13) 0.0219(14) 0.0312(16) 0.0015(11) -0.0043(11) 0.0092(11)
C5 0.0263(14) 0.0200(14) 0.0354(18) 0.0033(12) -0.0087(12) 0.0063(11)
C3 0.0189(12) 0.0206(13) 0.0298(16) 0.0034(11) -0.0041(10) 0.0077(10)
C2 0.0253(13) 0.0213(14) 0.0336(17) 0.0018(11) -0.0028(11) 0.0114(11)
C1 0.0324(15) 0.0243(15) 0.0381(18) 0.0017(12) -0.0027(13) 0.0151(12)
C17 0.0271(15) 0.0202(15) 0.066(2) -0.0022(14) -0.0054(14) 0.0084(12)
C16 0.0179(13) 0.0228(15) 0.063(2) 0.0000(14) -0.0021(13) 0.0063(11)
C15 0.0216(13) 0.0233(14) 0.0284(16) 0.0029(11) 0.0024(11) 0.0063(11)
C14 0.0319(16) 0.0212(15) 0.054(2) 0.0063(14) -0.0105(14) 0.0056(12)
C13 0.0261(15) 0.0205(15) 0.061(2) 0.0075(14) -0.0129(14) 0.0038(11)
C8 0.0247(13) 0.0210(14) 0.0361(18) -0.0041(12) -0.0075(12) 0.0064(11)
N2 0.0223(12) 0.0258(13) 0.0498(17) 0.0037(11) -0.0063(11) 0.0068(10)
N1 0.0284(13) 0.0345(15) 0.0485(17) -0.0110(12) -0.0199(11) 0.0141(11)
O6 0.0376(13) 0.0609(17) 0.0584(17) 0.0173(13) -0.0023(11) 0.0253(12)
O1 0.0351(12) 0.0261(12) 0.0640(16) 0.0074(10) -0.0126(10) 0.0168(9)
O2 0.0417(14) 0.0236(12) 0.106(2) 0.0208(13) 0.0075(14) 0.0100(10)
O3 0.0347(12) 0.0252(12) 0.087(2) 0.0070(12) -0.0309(12) 0.0014(9)
O4 0.0382(12) 0.0186(11) 0.0675(17) -0.0011(10) -0.0194(11) 0.0103(9)
O5 0.0452(14) 0.0723(19) 0.0655(18) -0.0310(15) -0.0295(13) 0.0380(14)
Zn1 0.02277(18) 0.01805(18) 0.0544(3) 0.00335(14) -0.01079(14) 0.00709(13)
O7W 0.0564(17) 0.0488(17) 0.0543(18) -0.0079(13) 0.0107(13) -0.0032(13)

loop_
_atom_type_symbol
_atom_type_description
_atom_type_scat_dispersion_real
_atom_type_scat_dispersion_imag
_atom_type_scat_source
C C 0.0033 0.0016 'International Tables Vol C Tables 4.2.6.8 and 6.1.1.4'
H H 0.0000 0.0000 'International Tables Vol C Tables 4.2.6.8 and 6.1.1.4'
N N 0.0061 0.0033 'International Tables Vol C Tables 4.2.6.8 and 6.1.1.4'
O O 0.0106 0.0060 'International Tables Vol C Tables 4.2.6.8 and 6.1.1.4'
Zn Zn 0.2839 1.4301 'International Tables Vol C Tables 4.2.6.8 and 6.1.1.4'

loop_
_geom_angle_atom_site_label_1
_geom_angle_atom_site_label_2
_geom_angle_atom_site_label_3
_geom_angle
_geom_angle_site_symmetry_1
_geom_angle_site_symmetry_3
C10 C11 C12 119.8(3) . 2_866
C10 C11 H11 120.1 . .
C12 C11 H11 120.1 2_866 .
C11 C12 C10 120.8(3) 2_866 .
C11 C12 H12 119.6 2_866 .
C10 C12 H12 119.6 . .
C11 C10 C12 119.4(3) . .
C11 C10 C9 122.9(3) . .
C12 C10 C9 117.6(3) . .
O5 C9 N1 123.4(3) . .
O5 C9 C10 120.4(3) . .
N1 C9 C10 116.2(3) . .
C8 C7 C6 119.9(2) . .
C8 C7 N1 118.8(3) . .
C6 C7 N1 121.3(3) . .
C4 C6 C7 119.7(3) . .
C4 C6 H6 120.2 . .
C7 C6 H6 120.2 . .
C6 C4 C3 120.2(3) . .
C6 C4 C5 119.4(2) . .
C3 C4 C5 120.4(2) . .
O3 C5 O4 123.3(3) . .
O3 C5 C4 120.4(2) . .
O4 C5 C4 116.3(2) . .
C4 C3 C2 120.0(2) . .
C4 C3 H3 120.0 . .
C2 C3 H3 120.0 . .
C8 C2 C3 119.4(3) . .
C8 C2 C1 119.9(3) . .
C3 C2 C1 120.6(2) . .
O2 C1 O1 123.8(3) . .
O2 C1 C2 120.2(3) . .
O1 C1 C2 115.9(3) . .
N2 C17 C16 123.4(3) . .
N2 C17 H17 118.3 . .
C16 C17 H17 118.3 . .
C15 C16 C17 119.9(3) . .
C15 C16 H16 120.1 . .
C17 C16 H16 120.1 . .
C16 C15 C14 117.0(3) . .
C16 C15 C15 121.5(3) . 2_565
C14 C15 C15 121.5(3) . 2_565
C13 C14 C15 120.2(3) . .
C13 C14 H14 119.9 . .
C15 C14 H14 119.9 . .
N2 C13 C14 122.5(3) . .
N2 C13 H13 118.8 . .
C14 C13 H13 118.8 . .
C7 C8 C2 120.8(3) . .
C7 C8 H8 119.6 . .
C2 C8 H8 119.6 . .
C17 N2 C13 116.9(2) . .
C17 N2 Zn1 123.9(2) . .
C13 N2 Zn1 118.13(19) . .
C9 N1 C7 126.4(3) . .
C9 N1 H1 116.8 . .
C7 N1 H1 116.8 . .
Zn1 O6 H6A 109.6 . .
Zn1 O6 H6B 109.2 . .
H6A O6 H6B 109.5 . .
C1 O1 Zn1 116.0(2) . .
C5 O4 Zn1 119.44(19) . 1_545
O4 Zn1 O1 118.54(10) 1_565 .
O4 Zn1 O6 109.30(12) 1_565 .
O1 Zn1 O6 106.40(11) . .
O4 Zn1 N2 125.05(10) 1_565 .
O1 Zn1 N2 97.69(10) . .
O6 Zn1 N2 96.68(11) . .
H7WA O7W H7WB 109.5 . .

loop_
_geom_bond_atom_site_label_1
_geom_bond_atom_site_label_2
_geom_bond_distance
_geom_bond_site_symmetry_2
C11 C10 1.378(5) .
C11 C12 1.382(4) 2_866
C11 H11 0.9300 .
C12 C11 1.382(4) 2_866
C12 C10 1.388(4) .
C12 H12 0.9300 .
C10 C9 1.502(4) .
C9 O5 1.220(4) .
C9 N1 1.340(4) .
C7 C8 1.378(4) .
C7 C6 1.395(4) .
C7 N1 1.415(3) .
C6 C4 1.390(4) .
C6 H6 0.9300 .
C4 C3 1.391(4) .
C4 C5 1.505(4) .
C5 O3 1.231(3) .
C5 O4 1.267(3) .
C3 C2 1.391(4) .
C3 H3 0.9300 .
C2 C8 1.389(4) .
C2 C1 1.503(4) .
C1 O2 1.237(4) .
C1 O1 1.275(3) .
C17 N2 1.335(4) .
C17 C16 1.375(4) .
C17 H17 0.9300 .
C16 C15 1.374(4) .
C16 H16 0.9300 .
C15 C14 1.385(4) .
C15 C15 1.490(5) 2_565
C14 C13 1.375(4) .
C14 H14 0.9300 .
C13 N2 1.344(4) .
C13 H13 0.9300 .
C8 H8 0.9300 .
N2 Zn1 2.047(2) .
N1 H1 0.8600 .
O6 Zn1 2.000(3) .
O6 H6A 0.8501 .
O6 H6B 0.8500 .
O1 Zn1 1.940(2) .
O4 Zn1 1.925(2) 1_545
Zn1 O4 1.925(2) 1_565
O7W H7WA 0.8500 .
O7W H7WB 0.8500 .

loop_
_geom_hbond_atom_site_label_D
_geom_hbond_atom_site_label_H
_geom_hbond_atom_site_label_A
_geom_hbond_distance_DH
_geom_hbond_distance_HA
_geom_hbond_distance_DA
_geom_hbond_angle_DHA
_geom_hbond_site_symmetry_A
O7W H7WB O5 0.85 1.96 2.801(4) 170.4 2_766
O7W H7WA O2 0.85 2.09 2.928(4) 167.7 2_776
O6 H6B O3 0.85 1.82 2.658(3) 167.7 2_665
O6 H6A O7W 0.85 1.94 2.681(4) 144.2 1_554

loop_
_geom_torsion_atom_site_label_1
_geom_torsion_atom_site_label_2
_geom_torsion_atom_site_label_3
_geom_torsion_atom_site_label_4
_geom_torsion
_geom_torsion_site_symmetry_1
_geom_torsion_site_symmetry_4
C12 C11 C10 C12 0.4(6) 2_866 .
C12 C11 C10 C9 176.6(4) 2_866 .
C11 C12 C10 C11 -0.4(7) 2_866 .
C11 C12 C10 C9 -176.8(4) 2_866 .
C11 C10 C9 O5 -145.1(4) . .
C12 C10 C9 O5 31.2(5) . .
C11 C10 C9 N1 33.9(5) . .
C12 C10 C9 N1 -149.8(4) . .
C8 C7 C6 C4 0.0(5) . .
N1 C7 C6 C4 177.4(3) . .
C7 C6 C4 C3 -1.7(5) . .
C7 C6 C4 C5 176.3(3) . .
C6 C4 C5 O3 179.3(3) . .
C3 C4 C5 O3 -2.7(5) . .
C6 C4 C5 O4 -1.3(4) . .
C3 C4 C5 O4 176.7(3) . .
C6 C4 C3 C2 2.5(4) . .
C5 C4 C3 C2 -175.5(3) . .
C4 C3 C2 C8 -1.6(4) . .
C4 C3 C2 C1 175.9(3) . .
C8 C2 C1 O2 23.9(5) . .
C3 C2 C1 O2 -153.6(3) . .
C8 C2 C1 O1 -157.6(3) . .
C3 C2 C1 O1 24.9(4) . .
N2 C17 C16 C15 0.6(6) . .
C17 C16 C15 C14 1.4(5) . .
C17 C16 C15 C15 -177.4(4) . 2_565
C16 C15 C14 C13 -1.5(5) . .
C15 C15 C14 C13 177.3(4) 2_565 .
C15 C14 C13 N2 -0.3(6) . .
C6 C7 C8 C2 1.0(5) . .
N1 C7 C8 C2 -176.5(3) . .
C3 C2 C8 C7 -0.1(5) . .
C1 C2 C8 C7 -177.7(3) . .
C16 C17 N2 C13 -2.4(5) . .
C16 C17 N2 Zn1 166.1(3) . .
C14 C13 N2 C17 2.2(5) . .
C14 C13 N2 Zn1 -166.9(3) . .
O5 C9 N1 C7 2.1(6) . .
C10 C9 N1 C7 -176.8(3) . .
C8 C7 N1 C9 -146.2(3) . .
C6 C7 N1 C9 36.4(5) . .
O2 C1 O1 Zn1 3.3(4) . .
C2 C1 O1 Zn1 -175.1(2) . .
O3 C5 O4 Zn1 15.0(5) . 1_545
C4 C5 O4 Zn1 -164.4(2) . 1_545
C1 O1 Zn1 O4 -49.7(3) . 1_565
C1 O1 Zn1 O6 73.8(2) . .
C1 O1 Zn1 N2 173.1(2) . .
C17 N2 Zn1 O4 39.2(3) . 1_565
C13 N2 Zn1 O4 -152.5(2) . 1_565
C17 N2 Zn1 O1 172.3(3) . .
C13 N2 Zn1 O1 -19.4(3) . .
C17 N2 Zn1 O6 -80.1(3) . .
C13 N2 Zn1 O6 88.2(3) . .

loop_
_platon_squeeze_void_nr
_platon_squeeze_void_average_x
_platon_squeeze_void_average_y
_platon_squeeze_void_average_z
_platon_squeeze_void_volume
_platon_squeeze_void_count_electrons
_platon_squeeze_void_content
1 -0.019 0.000 0.500 288 41 ' '
